data_4311572
loop_
_publ_author_name
'Horst Brombacher'
'Heinrich Vahrenkamp'

_publ_section_title
;
 Pyrazolylborate-Zinc Alkoxide Complexes. 3. Acid-Base Reactions
;
_journal_name_full 'Inorganic Chemistry'
_journal_page_first 6054
_journal_page_last 6060
_journal_paper_doi 10.1021/ic049177a
_journal_volume 43
_journal_year 2004
_chemical_formula_sum 'C39 H35 B N8 O3 S Zn'
_chemical_formula_weight 771.99
_chemical_melting_point 240
_chemical_name_common Tp(Ph,Me)Zn-o-Benzoes\"auresulfimid
_chemical_name_systematic
; 
 Hydrotris(3-phenyl-5-methylpyrazol-1-yl)borato-zink-o-Benzoes\"auresulfimid 
;
_space_group_IT_number 2
_symmetry_cell_setting triclinic
_symmetry_space_group_name_Hall '-P 1'
_symmetry_space_group_name_H-M 'P -1'
_atom_sites_solution_hydrogens geom
_atom_sites_solution_primary Patterson
_atom_sites_solution_secondary difmap
_audit_creation_method SHELXL-97
_cell_angle_alpha 92.358(2)
_cell_angle_beta 106.553(2)
_cell_angle_gamma 92.744(2)
_cell_formula_units_Z 2
_cell_length_a 11.6821(10)
_cell_length_b 12.2344(11)
_cell_length_c 13.2961(11)
_cell_measurement_temperature 210(2)
_cell_volume 1816.5(3)
_computing_cell_refinement 'Bruker SMART'
_computing_data_collection 'Bruker SMART'
_computing_data_reduction 'Bruker SHELXTL'
_computing_molecular_graphics 'Bruker SHELXTL'
_computing_publication_material 'Bruker SHELXTL'
_computing_structure_refinement 'Bruker SHELXTL'
_computing_structure_solution 'Bruker SHELXTL'
_diffrn_ambient_temperature 210(2)
_diffrn_measured_fraction_theta_full 0.954
_diffrn_measured_fraction_theta_max 0.954
_diffrn_measurement_device_type 'CCD area detector'
_diffrn_measurement_method 'phi and omega scans'
_diffrn_radiation_monochromator graphite
_diffrn_radiation_source 'fine-focus sealed tube'
_diffrn_radiation_type MoK\a
_diffrn_radiation_wavelength 0.71073
_diffrn_reflns_av_R_equivalents 0.0778
_diffrn_reflns_av_sigmaI/netI 0.1685
_diffrn_reflns_limit_h_max 15
_diffrn_reflns_limit_h_min -15
_diffrn_reflns_limit_k_max 16
_diffrn_reflns_limit_k_min -16
_diffrn_reflns_limit_l_max 17
_diffrn_reflns_limit_l_min -16
_diffrn_reflns_number 17001
_diffrn_reflns_theta_full 28.36
_diffrn_reflns_theta_max 28.36
_diffrn_reflns_theta_min 1.60
_exptl_absorpt_coefficient_mu 0.784
_exptl_absorpt_correction_type SADABS
_exptl_crystal_colour colorless
_exptl_crystal_density_diffrn 1.411
_exptl_crystal_density_method 'not measured'
_exptl_crystal_description isometric
_exptl_crystal_F_000 800
_exptl_crystal_size_max 0.11
_exptl_crystal_size_mid 0.10
_exptl_crystal_size_min 0.04
_refine_diff_density_max 0.716
_refine_diff_density_min -1.488
_refine_diff_density_rms 0.160
_refine_ls_extinction_method none
_refine_ls_goodness_of_fit_ref 0.913
_refine_ls_hydrogen_treatment 'riding model'
_refine_ls_matrix_type full
_refine_ls_number_parameters 479
_refine_ls_number_reflns 8663
_refine_ls_number_restraints 0
_refine_ls_restrained_S_all 0.913
_refine_ls_R_factor_all 0.1794
_refine_ls_R_factor_gt 0.0766
_refine_ls_shift/su_max 0.016
_refine_ls_shift/su_mean 0.000
_refine_ls_structure_factor_coef Fsqd
_refine_ls_weighting_details 'calc w=1/[\s^2^(Fo^2^)+(0.1207P)^2^+0.0000P] where P=(Fo^2^+2Fc^2^)/3'
_refine_ls_weighting_scheme calc
_refine_ls_wR_factor_gt 0.1813
_refine_ls_wR_factor_ref 0.2490
_reflns_number_gt 3471
_reflns_number_total 8663
_reflns_threshold_expression >2sigma(I)
_cod_data_source_file ic049177asi20040706_093708_5.cif
_cod_data_source_block brombmm
_cod_depositor_comments
;
The following automatic conversions were performed:
'_geom_angle_publ_flag' value 'Y' changed to 'y' according to
'/home/saulius/struct/CIF-dictionaries/cif_core.dic' dictionary named
'cif_core.dic' version 2.4.1 from 2010-06-29 (95
times).

'_geom_bond_publ_flag' value 'Y' changed to 'y' according to
'/home/saulius/struct/CIF-dictionaries/cif_core.dic' dictionary named
'cif_core.dic' version 2.4.1 from 2010-06-29 (61 time).

Automatic conversion script
Id: cif_fix_enum 1527 2010-12-29 10:47:43Z saulius 
;
_cod_database_code 4311572

loop_
_symmetry_equiv_pos_as_xyz
'x, y, z'
'-x, -y, -z'

loop_
_atom_site_label
_atom_site_type_symbol
_atom_site_fract_x
_atom_site_fract_y
_atom_site_fract_z
_atom_site_U_iso_or_equiv
_atom_site_adp_type
_atom_site_occupancy
_atom_site_symmetry_multiplicity
_atom_site_calc_flag
_atom_site_refinement_flags
_atom_site_disorder_assembly
_atom_site_disorder_group
Zn1 Zn 0.53063(6) 0.80133(6) 0.71621(6) 0.0332(2) Uani 1 1 d . . .
N1 N 0.4565(4) 0.8192(4) 0.5602(4) 0.0330(12) Uani 1 1 d . . .
N2 N 0.3966(4) 0.6890(4) 0.7180(4) 0.0337(12) Uani 1 1 d . . .
N3 N 0.4590(4) 0.9374(4) 0.7547(4) 0.0328(12) Uani 1 1 d . . .
N4 N 0.3373(4) 0.8384(4) 0.5389(4) 0.0363(12) Uani 1 1 d . . .
N5 N 0.2857(4) 0.7317(4) 0.6803(4) 0.0324(12) Uani 1 1 d . . .
N6 N 0.3368(4) 0.9355(4) 0.7096(4) 0.0353(12) Uani 1 1 d . . .
N7 N 0.6852(4) 0.7666(4) 0.8102(4) 0.0308(12) Uani 1 1 d . . .
N8 N 0.9263(8) 0.4070(7) 0.6094(7) 0.091(3) Uani 1 1 d . . .
O1 O 0.5935(4) 0.7706(4) 0.9410(3) 0.0439(12) Uani 1 1 d . . .
O2 O 0.7995(4) 0.6478(4) 0.7166(4) 0.0463(12) Uani 1 1 d . . .
O3 O 0.8777(4) 0.8345(4) 0.7771(3) 0.0398(11) Uani 1 1 d . . .
S1 S 0.81393(13) 0.73744(13) 0.79330(13) 0.0350(4) Uani 1 1 d . . .
B1 B 0.2738(6) 0.8436(6) 0.6282(5) 0.0292(15) Uani 1 1 d . . .
H1 H 0.1883 0.8577 0.5984 0.035 Uiso 1 1 calc R . .
C1 C 0.2889(6) 0.8447(5) 0.4338(5) 0.0396(16) Uani 1 1 d . . .
C2 C 0.3783(6) 0.8297(5) 0.3878(5) 0.0403(16) Uani 1 1 d . . .
H2B H 0.3712 0.8295 0.3156 0.048 Uiso 1 1 calc R . .
C3 C 0.4811(5) 0.8149(5) 0.4678(5) 0.0344(14) Uani 1 1 d . . .
C4 C 0.1611(6) 0.8679(6) 0.3836(5) 0.0489(18) Uani 1 1 d . . .
H4A H 0.1198 0.8741 0.4372 0.073 Uiso 1 1 calc R . .
H4B H 0.1227 0.8085 0.3328 0.073 Uiso 1 1 calc R . .
H4C H 0.1581 0.9360 0.3484 0.073 Uiso 1 1 calc R . .
C5 C 0.6019(5) 0.7960(5) 0.4595(5) 0.0317(14) Uani 1 1 d . . .
C6 C 0.6141(6) 0.7314(6) 0.3748(5) 0.0433(17) Uani 1 1 d . . .
H6A H 0.5455 0.7018 0.3231 0.052 Uiso 1 1 calc R . .
C7 C 0.7262(6) 0.7106(6) 0.3663(6) 0.0472(18) Uani 1 1 d . . .
H7A H 0.7335 0.6659 0.3095 0.057 Uiso 1 1 calc R . .
C8 C 0.8272(6) 0.7551(6) 0.4404(6) 0.0456(17) Uani 1 1 d . . .
H8A H 0.9034 0.7404 0.4346 0.055 Uiso 1 1 calc R . .
C9 C 0.8162(6) 0.8217(6) 0.5237(6) 0.0504(19) Uani 1 1 d . . .
H9A H 0.8850 0.8529 0.5742 0.061 Uiso 1 1 calc R . .
C10 C 0.7046(6) 0.8421(5) 0.5321(5) 0.0409(16) Uani 1 1 d . . .
H10A H 0.6977 0.8882 0.5882 0.049 Uiso 1 1 calc R . .
C11 C 0.2024(5) 0.6651(5) 0.7028(5) 0.0354(15) Uani 1 1 d . . .
C12 C 0.2573(6) 0.5783(5) 0.7530(5) 0.0385(16) Uani 1 1 d . . .
H12A H 0.2205 0.5190 0.7772 0.046 Uiso 1 1 calc R . .
C13 C 0.3784(5) 0.5949(5) 0.7613(5) 0.0320(14) Uani 1 1 d . . .
C14 C 0.0722(5) 0.6859(6) 0.6704(6) 0.0474(18) Uani 1 1 d . . .
H14A H 0.0606 0.7543 0.6356 0.071 Uiso 1 1 calc R . .
H14B H 0.0436 0.6905 0.7321 0.071 Uiso 1 1 calc R . .
H14C H 0.0279 0.6264 0.6226 0.071 Uiso 1 1 calc R . .
C15 C 0.4747(5) 0.5214(5) 0.8010(5) 0.0341(14) Uani 1 1 d . . .
C16 C 0.5713(5) 0.5150(5) 0.7607(5) 0.0355(15) Uani 1 1 d . . .
H16A H 0.5774 0.5614 0.7075 0.043 Uiso 1 1 calc R . .
C17 C 0.6597(6) 0.4418(5) 0.7968(5) 0.0408(16) Uani 1 1 d . . .
H17A H 0.7260 0.4407 0.7701 0.049 Uiso 1 1 calc R . .
C18 C 0.6488(6) 0.3708(6) 0.8724(5) 0.0457(17) Uani 1 1 d . . .
H18A H 0.7069 0.3199 0.8962 0.055 Uiso 1 1 calc R . .
C19 C 0.5519(6) 0.3751(5) 0.9128(5) 0.0415(16) Uani 1 1 d . . .
H19A H 0.5444 0.3268 0.9641 0.050 Uiso 1 1 calc R . .
C20 C 0.4666(6) 0.4496(5) 0.8783(5) 0.0378(15) Uani 1 1 d . . .
H20A H 0.4020 0.4523 0.9071 0.045 Uiso 1 1 calc R . .
C21 C 0.2913(6) 1.0180(5) 0.7534(5) 0.0369(15) Uani 1 1 d . . .
C22 C 0.3841(6) 1.0765(5) 0.8259(5) 0.0398(16) Uani 1 1 d . . .
H22A H 0.3784 1.1389 0.8675 0.048 Uiso 1 1 calc R . .
C23 C 0.4886(5) 1.0250(5) 0.8259(5) 0.0330(14) Uani 1 1 d . . .
C24 C 0.1602(6) 1.0350(6) 0.7251(6) 0.0483(18) Uani 1 1 d . . .
H24A H 0.1173 0.9805 0.6707 0.073 Uiso 1 1 calc R . .
H24B H 0.1461 1.1077 0.6996 0.073 Uiso 1 1 calc R . .
H24C H 0.1323 1.0278 0.7868 0.073 Uiso 1 1 calc R . .
C25 C 0.6121(5) 1.0537(5) 0.8905(5) 0.0319(14) Uani 1 1 d . . .
C26 C 0.7106(6) 1.0284(5) 0.8567(5) 0.0367(15) Uani 1 1 d . . .
H26A H 0.6988 0.9945 0.7894 0.044 Uiso 1 1 calc R . .
C27 C 0.8253(6) 1.0525(5) 0.9208(6) 0.0442(17) Uani 1 1 d . . .
H27A H 0.8914 1.0335 0.8983 0.053 Uiso 1 1 calc R . .
C28 C 0.8426(7) 1.1050(6) 1.0187(6) 0.0496(19) Uani 1 1 d . . .
H28A H 0.9207 1.1212 1.0627 0.059 Uiso 1 1 calc R . .
C29 C 0.7467(7) 1.1336(6) 1.0519(6) 0.0495(19) Uani 1 1 d . . .
H29A H 0.7593 1.1712 1.1176 0.059 Uiso 1 1 calc R . .
C30 C 0.6307(6) 1.1072(5) 0.9885(5) 0.0376(15) Uani 1 1 d . . .
H30A H 0.5650 1.1254 1.0121 0.045 Uiso 1 1 calc R . .
C31 C 0.8748(5) 0.6958(5) 0.9221(6) 0.0406(16) Uani 1 1 d . . .
C32 C 0.9850(6) 0.6569(6) 0.9670(7) 0.056(2) Uani 1 1 d . . .
H32A H 1.0402 0.6459 0.9286 0.068 Uiso 1 1 calc R . .
C33 C 1.0101(7) 0.6346(7) 1.0729(7) 0.068(3) Uani 1 1 d . . .
H33A H 1.0841 0.6064 1.1061 0.081 Uiso 1 1 calc R . .
C34 C 0.9319(7) 0.6520(7) 1.1307(7) 0.067(2) Uani 1 1 d . . .
H34A H 0.9528 0.6365 1.2021 0.080 Uiso 1 1 calc R . .
C35 C 0.8225(7) 0.6921(6) 1.0840(6) 0.0523(19) Uani 1 1 d . . .
H35A H 0.7681 0.7048 1.1228 0.063 Uiso 1 1 calc R . .
C36 C 0.7943(5) 0.7134(5) 0.9784(5) 0.0403(16) Uani 1 1 d . . .
C37 C 0.6815(5) 0.7541(5) 0.9122(5) 0.0330(14) Uani 1 1 d . . .
C38 C 0.7129(8) 0.4681(7) 0.5227(6) 0.072(3) Uani 1 1 d . . .
H38A H 0.7095 0.4949 0.4543 0.108 Uiso 1 1 calc R . .
H38B H 0.6942 0.5259 0.5664 0.108 Uiso 1 1 calc R . .
H38C H 0.6553 0.4061 0.5143 0.108 Uiso 1 1 calc R . .
C39 C 0.8321(9) 0.4341(7) 0.5721(6) 0.060(2) Uani 1 1 d . . .

loop_
_atom_site_aniso_label
_atom_site_aniso_U_11
_atom_site_aniso_U_22
_atom_site_aniso_U_33
_atom_site_aniso_U_23
_atom_site_aniso_U_13
_atom_site_aniso_U_12
Zn1 0.0279(4) 0.0369(4) 0.0330(4) 0.0006(3) 0.0059(3) 0.0027(3)
N1 0.027(3) 0.045(3) 0.026(3) -0.003(2) 0.007(2) 0.002(2)
N2 0.033(3) 0.030(3) 0.035(3) -0.002(2) 0.005(2) 0.002(2)
N3 0.019(2) 0.039(3) 0.039(3) 0.005(2) 0.004(2) 0.006(2)
N4 0.033(3) 0.042(3) 0.033(3) 0.004(2) 0.008(2) 0.006(2)
N5 0.021(3) 0.041(3) 0.035(3) 0.005(2) 0.006(2) 0.010(2)
N6 0.033(3) 0.036(3) 0.035(3) 0.002(2) 0.007(2) 0.006(2)
N7 0.023(3) 0.042(3) 0.028(3) 0.004(2) 0.008(2) 0.004(2)
N8 0.098(7) 0.069(5) 0.090(6) 0.004(5) 0.001(5) 0.009(5)
O1 0.038(3) 0.058(3) 0.039(3) 0.005(2) 0.015(2) 0.006(2)
O2 0.043(3) 0.043(3) 0.055(3) -0.016(2) 0.020(2) 0.002(2)
O3 0.033(2) 0.044(3) 0.045(3) 0.004(2) 0.018(2) -0.004(2)
S1 0.0267(8) 0.0378(9) 0.0402(10) -0.0009(7) 0.0097(7) 0.0014(7)
B1 0.025(3) 0.032(4) 0.026(4) 0.004(3) 0.000(3) -0.006(3)
C1 0.039(4) 0.042(4) 0.033(4) 0.003(3) 0.001(3) 0.005(3)
C2 0.045(4) 0.046(4) 0.028(3) 0.004(3) 0.008(3) 0.002(3)
C3 0.036(3) 0.036(4) 0.032(4) 0.000(3) 0.010(3) -0.001(3)
C4 0.043(4) 0.059(5) 0.038(4) 0.011(4) 0.001(3) 0.004(3)
C5 0.032(3) 0.035(4) 0.028(3) 0.006(3) 0.008(3) 0.002(3)
C6 0.048(4) 0.045(4) 0.034(4) -0.006(3) 0.010(3) -0.004(3)
C7 0.056(5) 0.046(4) 0.045(4) -0.001(3) 0.022(4) 0.011(4)
C8 0.036(4) 0.051(5) 0.054(5) 0.012(4) 0.016(3) 0.009(3)
C9 0.036(4) 0.063(5) 0.049(5) 0.004(4) 0.006(3) 0.004(3)
C10 0.044(4) 0.043(4) 0.033(4) -0.002(3) 0.006(3) 0.007(3)
C11 0.030(3) 0.040(4) 0.039(4) -0.005(3) 0.016(3) 0.000(3)
C12 0.040(4) 0.033(4) 0.046(4) 0.001(3) 0.018(3) -0.006(3)
C13 0.027(3) 0.036(4) 0.033(3) -0.002(3) 0.009(3) -0.004(3)
C14 0.030(4) 0.051(4) 0.068(5) 0.006(4) 0.025(3) 0.004(3)
C15 0.031(3) 0.032(3) 0.038(4) 0.003(3) 0.007(3) 0.000(3)
C16 0.030(3) 0.034(4) 0.042(4) 0.010(3) 0.009(3) 0.005(3)
C17 0.032(3) 0.044(4) 0.044(4) 0.008(3) 0.006(3) 0.004(3)
C18 0.031(4) 0.052(5) 0.050(4) 0.006(4) 0.004(3) 0.007(3)
C19 0.043(4) 0.040(4) 0.041(4) 0.009(3) 0.010(3) 0.005(3)
C20 0.039(4) 0.036(4) 0.038(4) 0.006(3) 0.010(3) 0.002(3)
C21 0.035(3) 0.037(4) 0.038(4) 0.007(3) 0.008(3) 0.010(3)
C22 0.045(4) 0.028(3) 0.046(4) -0.002(3) 0.012(3) 0.011(3)
C23 0.040(4) 0.025(3) 0.034(4) 0.001(3) 0.011(3) 0.004(3)
C24 0.048(4) 0.039(4) 0.063(5) -0.002(4) 0.024(4) 0.009(3)
C25 0.036(3) 0.029(3) 0.030(3) 0.005(3) 0.007(3) 0.002(3)
C26 0.041(4) 0.029(3) 0.038(4) -0.006(3) 0.009(3) 0.006(3)
C27 0.036(4) 0.034(4) 0.059(5) 0.000(3) 0.010(3) -0.003(3)
C28 0.048(4) 0.039(4) 0.050(5) 0.005(3) -0.002(4) -0.010(3)
C29 0.059(5) 0.040(4) 0.040(4) -0.002(3) -0.001(4) -0.001(4)
C30 0.046(4) 0.033(4) 0.034(4) -0.001(3) 0.012(3) 0.002(3)
C31 0.022(3) 0.040(4) 0.058(5) 0.013(3) 0.009(3) 0.005(3)
C32 0.026(4) 0.059(5) 0.084(6) 0.022(4) 0.012(4) 0.007(3)
C33 0.040(4) 0.075(6) 0.077(6) 0.045(5) -0.006(4) 0.004(4)
C34 0.056(5) 0.078(6) 0.051(5) 0.029(5) -0.009(4) -0.012(4)
C35 0.054(5) 0.055(5) 0.040(4) 0.013(4) 0.001(4) -0.004(4)
C36 0.030(3) 0.045(4) 0.039(4) 0.006(3) -0.002(3) -0.009(3)
C37 0.034(3) 0.033(3) 0.030(3) 0.002(3) 0.005(3) 0.002(3)
C38 0.100(7) 0.065(6) 0.041(5) -0.008(4) 0.004(5) 0.010(5)
C39 0.090(7) 0.048(5) 0.036(5) -0.007(4) 0.009(4) -0.002(5)

loop_
_atom_type_symbol
_atom_type_description
_atom_type_scat_dispersion_real
_atom_type_scat_dispersion_imag
_atom_type_scat_source
C C 0.0033 0.0016 'International Tables Vol C Tables 4.2.6.8 and 6.1.1.4'
H H 0.0000 0.0000 'International Tables Vol C Tables 4.2.6.8 and 6.1.1.4'
B B 0.0013 0.0007 'International Tables Vol C Tables 4.2.6.8 and 6.1.1.4'
N N 0.0061 0.0033 'International Tables Vol C Tables 4.2.6.8 and 6.1.1.4'
O O 0.0106 0.0060 'International Tables Vol C Tables 4.2.6.8 and 6.1.1.4'
S S 0.1246 0.1234 'International Tables Vol C Tables 4.2.6.8 and 6.1.1.4'
Zn Zn 0.2839 1.4301 'International Tables Vol C Tables 4.2.6.8 and 6.1.1.4'

loop_
_geom_angle_atom_site_label_1
_geom_angle_atom_site_label_2
_geom_angle_atom_site_label_3
_geom_angle
_geom_angle_site_symmetry_1
_geom_angle_site_symmetry_3
_geom_angle_publ_flag
N7 Zn1 N3 116.9(2) . . y
N7 Zn1 N1 138.0(2) . . y
N3 Zn1 N1 91.8(2) . . y
N7 Zn1 N2 112.2(2) . . y
N3 Zn1 N2 98.9(2) . . y
N1 Zn1 N2 91.0(2) . . y
C3 N1 N4 106.5(5) . . y
C3 N1 Zn1 142.4(4) . . y
N4 N1 Zn1 111.0(4) . . y
C13 N2 N5 106.7(5) . . y
C13 N2 Zn1 140.7(4) . . y
N5 N2 Zn1 110.9(4) . . y
C23 N3 N6 106.7(5) . . y
C23 N3 Zn1 139.4(4) . . y
N6 N3 Zn1 112.7(4) . . y
C1 N4 N1 109.7(5) . . y
C1 N4 B1 128.8(5) . . y
N1 N4 B1 121.4(5) . . y
C11 N5 N2 109.0(5) . . y
C11 N5 B1 130.2(5) . . y
N2 N5 B1 120.7(5) . . y
C21 N6 N3 109.6(5) . . y
C21 N6 B1 130.3(5) . . y
N3 N6 B1 119.9(5) . . y
C37 N7 S1 112.6(4) . . y
C37 N7 Zn1 112.7(4) . . y
S1 N7 Zn1 134.4(3) . . y
O3 S1 O2 116.5(3) . . y
O3 S1 N7 110.5(3) . . y
O2 S1 N7 111.1(3) . . y
O3 S1 C31 110.3(3) . . y
O2 S1 C31 111.5(3) . . y
N7 S1 C31 94.9(3) . . y
N6 B1 N5 109.8(5) . . y
N6 B1 N4 108.7(5) . . y
N5 B1 N4 107.8(5) . . y
N4 C1 C2 107.2(5) . . y
N4 C1 C4 123.7(6) . . y
C2 C1 C4 129.0(6) . . y
C1 C2 C3 107.0(6) . . y
N1 C3 C2 109.6(6) . . y
N1 C3 C5 122.1(5) . . y
C2 C3 C5 128.3(6) . . y
C10 C5 C6 118.4(6) . . y
C10 C5 C3 122.3(6) . . y
C6 C5 C3 119.3(6) . . y
C7 C6 C5 120.5(6) . . y
C8 C7 C6 120.3(7) . . y
C7 C8 C9 119.8(6) . . y
C10 C9 C8 119.8(7) . . y
C9 C10 C5 121.2(6) . . y
N5 C11 C12 108.5(5) . . y
N5 C11 C14 122.7(6) . . y
C12 C11 C14 128.7(6) . . y
C11 C12 C13 106.6(6) . . y
N2 C13 C12 109.2(5) . . y
N2 C13 C15 122.2(5) . . y
C12 C13 C15 128.5(6) . . y
C16 C15 C20 117.8(6) . . y
C16 C15 C13 122.6(6) . . y
C20 C15 C13 119.6(6) . . y
C15 C16 C17 121.8(6) . . y
C18 C17 C16 119.3(6) . . y
C17 C18 C19 119.8(6) . . y
C20 C19 C18 120.4(7) . . y
C19 C20 C15 121.0(6) . . y
N6 C21 C22 108.3(5) . . y
N6 C21 C24 122.7(6) . . y
C22 C21 C24 128.9(6) . . y
C21 C22 C23 106.7(6) . . y
N3 C23 C22 108.6(5) . . y
N3 C23 C25 122.7(5) . . y
C22 C23 C25 128.7(6) . . y
C30 C25 C26 119.2(6) . . y
C30 C25 C23 118.7(6) . . y
C26 C25 C23 122.1(6) . . y
C27 C26 C25 120.6(6) . . y
C26 C27 C28 119.6(7) . . y
C29 C28 C27 120.5(7) . . y
C28 C29 C30 120.2(7) . . y
C25 C30 C29 119.9(6) . . y
C32 C31 C36 122.2(7) . . y
C32 C31 S1 129.0(6) . . y
C36 C31 S1 108.7(4) . . y
C31 C32 C33 116.0(7) . . y
C34 C33 C32 122.9(7) . . y
C33 C34 C35 119.8(7) . . y
C34 C35 C36 118.5(8) . . y
C31 C36 C35 120.6(6) . . y
C31 C36 C37 111.9(6) . . y
C35 C36 C37 127.5(7) . . y
O1 C37 N7 123.1(6) . . y
O1 C37 C36 125.2(6) . . y
N7 C37 C36 111.7(6) . . y
N8 C39 C38 178.9(10) . . y

loop_
_geom_bond_atom_site_label_1
_geom_bond_atom_site_label_2
_geom_bond_distance
_geom_bond_site_symmetry_2
_geom_bond_publ_flag
Zn1 N7 1.958(5) . y
Zn1 N3 2.010(5) . y
Zn1 N1 2.032(5) . y
Zn1 N2 2.040(5) . y
N1 C3 1.339(7) . y
N1 N4 1.374(6) . y
N2 C13 1.343(7) . y
N2 N5 1.386(6) . y
N3 C23 1.365(7) . y
N3 N6 1.380(6) . y
N4 C1 1.357(8) . y
N4 B1 1.570(8) . y
N5 C11 1.345(7) . y
N5 B1 1.554(8) . y
N6 C21 1.350(8) . y
N6 B1 1.530(8) . y
N7 C37 1.383(7) . y
N7 S1 1.637(5) . y
N8 C39 1.142(11) . y
O1 C37 1.218(7) . y
O2 S1 1.437(4) . y
O3 S1 1.428(4) . y
S1 C31 1.764(7) . y
C1 C2 1.368(9) . y
C1 C4 1.497(9) . y
C2 C3 1.384(8) . y
C3 C5 1.475(8) . y
C5 C10 1.386(8) . y
C5 C6 1.394(8) . y
C6 C7 1.381(9) . y
C7 C8 1.375(9) . y
C8 C9 1.388(10) . y
C9 C10 1.374(9) . y
C11 C12 1.365(8) . y
C11 C14 1.496(8) . y
C12 C13 1.392(8) . y
C13 C15 1.466(8) . y
C15 C16 1.385(8) . y
C15 C20 1.399(8) . y
C16 C17 1.393(8) . y
C17 C18 1.384(9) . y
C18 C19 1.388(9) . y
C19 C20 1.377(8) . y
C21 C22 1.374(9) . y
C21 C24 1.496(8) . y
C22 C23 1.401(8) . y
C23 C25 1.470(8) . y
C25 C30 1.388(8) . y
C25 C26 1.393(8) . y
C26 C27 1.378(9) . y
C27 C28 1.383(10) . y
C28 C29 1.371(10) . y
C29 C30 1.391(9) . y
C31 C32 1.372(9) . y
C31 C36 1.378(9) . y
C32 C33 1.396(11) . y
C33 C34 1.370(12) . y
C34 C35 1.376(10) . y
C35 C36 1.386(9) . y
C36 C37 1.483(8) . y
C38 C39 1.448(12) . y

loop_
_cod_changelog_entry_id
_cod_changelog_entry_author
_cod_changelog_entry_date
_cod_changelog_entry_text
1 'Vaitkus, Antanas' 2024-11-15T14:40:08+02:00
;
 Removed multiple data items that had the 'Y' placeholder value.
;
